data_4034772
loop_
_publ_author_name
'Chennamadhavuni, Spandan'
'Panek, James S.'
'Porco, Jr, John A'
'Brown, Lauren E.'

_publ_section_title
;
 Diastereodivergent Synthesis of Chiral Tetrahydropyrrolodiazepinediones
 via a One-Pot Intramolecular aza-Michael/Lactamization Sequence.
;
_journal_issue 24
_journal_name_full 'The Journal of organic chemistry'
_journal_page_first 15449
_journal_page_last 15462
_journal_paper_doi 10.1021/acs.joc.8b02724
_journal_volume 83
_journal_year 2018
_chemical_absolute_configuration ad
_chemical_formula_moiety 'C22 H24 N2 O2'
_chemical_formula_sum 'C22 H24 N2 O2'
_chemical_formula_weight 348.43
_space_group_crystal_system orthorhombic
_space_group_IT_number 19
_space_group_name_Hall 'P 2ac 2ab'
_space_group_name_H-M_alt 'P 21 21 21'
_atom_sites_solution_hydrogens mixed
_audit_creation_date 2018-08-31
_audit_creation_method
;
Olex2 1.2
(compiled 2018.05.29 svn.r3508 for OlexSys, GUI svn.r5506)
;
_audit_update_record
;
2018-08-31 # Formatted by publCIF

;
_cell_angle_alpha 90
_cell_angle_beta 90
_cell_angle_gamma 90
_cell_formula_units_Z 4
_cell_length_a 6.5750(3)
_cell_length_b 9.8384(6)
_cell_length_c 28.6228(15)
_cell_measurement_reflns_used 9476
_cell_measurement_temperature 100(2)
_cell_measurement_theta_max 65.503
_cell_measurement_theta_min 4.753
_cell_volume 1851.54(17)
_computing_cell_refinement 'SAINT v7.68A (Bruker, 2009)'
_computing_data_collection 'APEX3 (Bruker, 2009)'
_computing_data_reduction 'SAINT v7.68A (Bruker, 2009)'
_computing_molecular_graphics 'Olex2 (Dolomanov et al., 2009)'
_computing_publication_material 'Olex2 (Dolomanov et al., 2009)'
_computing_structure_refinement 'ShelXL (Sheldrick, 2015)'
_computing_structure_solution 'SHELXT (Sheldrick, 2015)'
_diffrn_ambient_temperature 99.99
_diffrn_measured_fraction_theta_full 0.999
_diffrn_measured_fraction_theta_max 0.999
_diffrn_measurement_device_type 'Bruker X8 Proteum-R'
_diffrn_measurement_method '\w and \f scans'
_diffrn_radiation_monochromator Montel
_diffrn_radiation_type CuK\a
_diffrn_radiation_wavelength 1.54178
_diffrn_reflns_av_R_equivalents 0.0415
_diffrn_reflns_av_unetI/netI 0.0127
_diffrn_reflns_Laue_measured_fraction_full 0.999
_diffrn_reflns_Laue_measured_fraction_max 0.999
_diffrn_reflns_limit_h_max 7
_diffrn_reflns_limit_h_min -7
_diffrn_reflns_limit_k_max 10
_diffrn_reflns_limit_k_min -11
_diffrn_reflns_limit_l_max 33
_diffrn_reflns_limit_l_min -33
_diffrn_reflns_number 86745
_diffrn_reflns_point_group_measured_fraction_full 0.997
_diffrn_reflns_point_group_measured_fraction_max 0.997
_diffrn_reflns_theta_full 66.005
_diffrn_reflns_theta_max 66.005
_diffrn_reflns_theta_min 4.753
_diffrn_source 'rotating anode'
_exptl_absorpt_coefficient_mu 0.637
_exptl_absorpt_correction_T_max 0.7527
_exptl_absorpt_correction_T_min 0.6871
_exptl_absorpt_correction_type multi-scan
_exptl_absorpt_process_details
;
SADABS-2008/1 (Bruker,2008) was used for absorption correction.
wR2(int) was 0.0807 before and 0.0571 after correction.
The Ratio of minimum to maximum transmission is 0.9128.
The \l/2 correction factor is 0.0015.
;
_exptl_crystal_colour colorless
_exptl_crystal_density_diffrn 1.250
_exptl_crystal_density_method 'not measured'
_exptl_crystal_description block
_exptl_crystal_F_000 744
_exptl_crystal_size_max 0.144
_exptl_crystal_size_mid 0.088
_exptl_crystal_size_min 0.081
_refine_diff_density_max 0.135
_refine_diff_density_min -0.145
_refine_diff_density_rms 0.029
_refine_ls_abs_structure_details
;
 Flack x determined using 1301 quotients [(I+)-(I-)]/[(I+)+(I-)]
 (Parsons, Flack and Wagner, Acta Cryst. B69 (2013) 249-259).
;
_refine_ls_abs_structure_Flack 0.01(4)
_refine_ls_extinction_method none
_refine_ls_goodness_of_fit_ref 1.029
_refine_ls_hydrogen_treatment mixed
_refine_ls_matrix_type full
_refine_ls_number_parameters 239
_refine_ls_number_reflns 3214
_refine_ls_number_restraints 0
_refine_ls_restrained_S_all 1.029
_refine_ls_R_factor_all 0.0284
_refine_ls_R_factor_gt 0.0282
_refine_ls_shift/su_max 0.000
_refine_ls_shift/su_mean 0.000
_refine_ls_structure_factor_coef Fsqd
_refine_ls_weighting_details 'w=1/[\s^2^(Fo^2^)+(0.0279P)^2^+0.6802P] where P=(Fo^2^+2Fc^2^)/3'
_refine_ls_weighting_scheme calc
_refine_ls_wR_factor_gt 0.0693
_refine_ls_wR_factor_ref 0.0695
_reflns_Friedel_coverage 0.701
_reflns_Friedel_fraction_full 0.994
_reflns_Friedel_fraction_max 0.994
_reflns_number_gt 3189
_reflns_number_total 3214
_reflns_threshold_expression 'I > 2\s(I)'
_cod_data_source_file jo8b02724_si_002.cif
_cod_data_source_block spandan1_0m
_cod_database_code 4034772
_publcif_datablock.id {d61cf108-1210-4be2-9910-c8874c726c18}

_shelx_shelxl_version_number 2018/3
_shelx_space_group_comment
;
The symmetry employed for this shelxl refinement is uniquely defined
by the following loop, which should always be used as a source of
symmetry information in preference to the above space-group names.
They are only intended as comments.
;
_olex2_refinement_description
;
1. Fixed Uiso
 At 1.2 times of:
  All C(H) groups, All C(H,H) groups, All N(H) groups
 At 1.5 times of:
  All C(H,H,H) groups
2.a Ternary CH refined with riding coordinates:
 C5(H5), C7(H7), C15(H15), C17(H17)
2.b Secondary CH2 refined with riding coordinates:
 C8(H8A,H8B), C16(H16A,H16B), C19(H19A,H19B)
2.c Aromatic/amide H refined with riding coordinates:
 C1(H1), C2(H2A), C3(H3), C10(H10), C11(H11), C12(H12), C13(H13), C14(H14),
 C21(H21), C22(H22)
2.d Idealised Me refined as rotating group:
 C18(H18A,H18B,H18C)
;
_olex2_submission_special_instructions 'No special instructions were received'
_publcif_funding_html
;
;

loop_
_space_group_symop_operation_xyz
'x, y, z'
'x+1/2, -y+1/2, -z'
'-x, y+1/2, -z+1/2'
'-x+1/2, -y, z+1/2'

loop_
_atom_site_label
_atom_site_type_symbol
_atom_site_fract_x
_atom_site_fract_y
_atom_site_fract_z
_atom_site_U_iso_or_equiv
_atom_site_adp_type
_atom_site_occupancy
_atom_site_site_symmetry_order
_atom_site_calc_flag
_atom_site_refinement_flags_posn
O1 O 0.6767(2) 0.27836(13) 0.04526(4) 0.0239(3) Uani 1 1 d .
O2 O 1.2840(2) 0.56579(15) 0.02101(5) 0.0349(4) Uani 1 1 d .
N1 N 0.7311(3) 0.49113(16) 0.07226(5) 0.0212(3) Uani 1 1 d .
N2 N 1.0013(3) 0.47346(17) -0.00986(5) 0.0221(3) Uani 1 1 d .
H2 H 1.075(4) 0.408(2) -0.0187(8) 0.027 Uiso 1 1 d R
C1 C 1.0912(4) 0.2772(2) 0.21215(7) 0.0351(5) Uani 1 1 d .
H1 H 1.186749 0.239257 0.233346 0.042 Uiso 1 1 calc R
C2 C 1.1548(3) 0.3623(3) 0.17682(8) 0.0376(5) Uani 1 1 d .
H2A H 1.295470 0.382288 0.173663 0.045 Uiso 1 1 calc R
C3 C 1.0171(3) 0.4192(2) 0.14578(7) 0.0300(5) Uani 1 1 d .
H3 H 1.064345 0.476294 0.121326 0.036 Uiso 1 1 calc R
C4 C 0.8112(3) 0.39309(19) 0.15026(6) 0.0219(4) Uani 1 1 d .
C5 C 0.6541(3) 0.4598(2) 0.11924(6) 0.0216(4) Uani 1 1 d .
H5 H 0.533448 0.398426 0.116451 0.026 Uiso 1 1 calc R
C6 C 0.7211(3) 0.39796(18) 0.03782(6) 0.0203(4) Uani 1 1 d .
C7 C 0.7806(3) 0.45199(19) -0.01025(6) 0.0212(4) Uani 1 1 d .
H7 H 0.712211 0.541656 -0.015149 0.025 Uiso 1 1 calc R
C8 C 0.7165(3) 0.3558(2) -0.04958(6) 0.0229(4) Uani 1 1 d .
H8A H 0.801436 0.272757 -0.048419 0.027 Uiso 1 1 calc R
H8B H 0.573075 0.328373 -0.044863 0.027 Uiso 1 1 calc R
C9 C 0.7384(3) 0.42167(19) -0.09703(6) 0.0225(4) Uani 1 1 d .
C10 C 0.9244(3) 0.4220(2) -0.12064(7) 0.0249(4) Uani 1 1 d .
H10 H 1.039274 0.378919 -0.107018 0.030 Uiso 1 1 calc R
C11 C 0.9425(3) 0.4851(2) -0.16403(7) 0.0299(5) Uani 1 1 d .
H11 H 1.069774 0.485302 -0.179720 0.036 Uiso 1 1 calc R
C12 C 0.7758(4) 0.5474(2) -0.18437(7) 0.0313(5) Uani 1 1 d .
H12 H 0.788169 0.590096 -0.214007 0.038 Uiso 1 1 calc R
C13 C 0.8864(3) 0.2478(2) 0.21636(7) 0.0309(5) Uani 1 1 d .
H13 H 0.840787 0.188136 0.240245 0.037 Uiso 1 1 calc R
C14 C 0.7476(3) 0.3054(2) 0.18574(6) 0.0260(4) Uani 1 1 d .
H14 H 0.607040 0.284995 0.188952 0.031 Uiso 1 1 calc R
C15 C 0.7624(3) 0.63776(19) 0.06359(6) 0.0239(4) Uani 1 1 d .
H15 H 0.653605 0.671522 0.042125 0.029 Uiso 1 1 calc R
C16 C 0.7298(3) 0.6987(2) 0.11209(7) 0.0283(4) Uani 1 1 d .
H16A H 0.859861 0.703863 0.129419 0.034 Uiso 1 1 calc R
H16B H 0.671078 0.791069 0.109774 0.034 Uiso 1 1 calc R
C17 C 0.5823(3) 0.6022(2) 0.13631(7) 0.0269(4) Uani 1 1 d .
H17 H 0.442754 0.619185 0.123677 0.032 Uiso 1 1 calc R
C18 C 0.5767(4) 0.6220(2) 0.18930(7) 0.0358(5) Uani 1 1 d .
H18A H 0.713504 0.609012 0.202137 0.054 Uiso 1 1 calc GR
H18B H 0.483676 0.555555 0.203226 0.054 Uiso 1 1 calc GR
H18C H 0.529378 0.714113 0.196477 0.054 Uiso 1 1 calc GR
C19 C 0.9735(3) 0.6731(2) 0.04260(7) 0.0282(5) Uani 1 1 d .
H19A H 0.952893 0.748958 0.020388 0.034 Uiso 1 1 calc R
H19B H 1.058516 0.708599 0.068392 0.034 Uiso 1 1 calc R
C20 C 1.0979(3) 0.5652(2) 0.01743(7) 0.0244(4) Uani 1 1 d .
C21 C 0.5730(3) 0.4856(2) -0.11785(7) 0.0292(5) Uani 1 1 d .
H21 H 0.445754 0.487137 -0.102138 0.035 Uiso 1 1 calc R
C22 C 0.5913(4) 0.5471(2) -0.16127(7) 0.0328(5) Uani 1 1 d .
H22 H 0.476335 0.589292 -0.175188 0.039 Uiso 1 1 calc R

loop_
_atom_site_aniso_label
_atom_site_aniso_U_11
_atom_site_aniso_U_22
_atom_site_aniso_U_33
_atom_site_aniso_U_23
_atom_site_aniso_U_13
_atom_site_aniso_U_12
O1 0.0267(7) 0.0212(7) 0.0239(7) 0.0005(5) 0.0011(6) -0.0041(6)
O2 0.0233(8) 0.0350(8) 0.0464(9) -0.0022(7) -0.0042(6) -0.0062(6)
N1 0.0234(8) 0.0206(8) 0.0195(7) 0.0003(6) -0.0001(7) -0.0016(7)
N2 0.0218(8) 0.0220(8) 0.0226(8) -0.0014(7) 0.0017(7) 0.0004(7)
C1 0.0346(12) 0.0426(13) 0.0281(11) 0.0004(10) -0.0050(10) 0.0140(11)
C2 0.0243(11) 0.0530(15) 0.0356(12) 0.0043(10) -0.0013(9) 0.0039(10)
C3 0.0261(10) 0.0369(12) 0.0271(10) 0.0055(9) 0.0011(8) -0.0004(9)
C4 0.0237(10) 0.0223(9) 0.0196(9) -0.0050(7) 0.0011(8) 0.0023(8)
C5 0.0204(9) 0.0259(10) 0.0185(9) -0.0014(8) 0.0010(7) -0.0002(8)
C6 0.0164(9) 0.0215(9) 0.0231(9) -0.0008(7) -0.0021(8) -0.0004(7)
C7 0.0205(10) 0.0207(9) 0.0224(9) 0.0005(8) 0.0003(8) 0.0002(8)
C8 0.0225(10) 0.0235(9) 0.0226(9) -0.0012(7) 0.0008(8) -0.0005(8)
C9 0.0257(10) 0.0198(9) 0.0220(9) -0.0041(7) -0.0023(8) -0.0003(8)
C10 0.0261(10) 0.0240(10) 0.0246(10) -0.0015(8) -0.0014(8) 0.0009(9)
C11 0.0368(12) 0.0272(11) 0.0257(10) 0.0005(8) 0.0020(9) -0.0031(9)
C12 0.0480(13) 0.0224(10) 0.0235(9) 0.0031(8) -0.0045(10) -0.0014(10)
C13 0.0404(13) 0.0297(11) 0.0224(9) 0.0024(8) 0.0018(9) 0.0057(9)
C14 0.0263(10) 0.0274(10) 0.0242(9) -0.0019(8) 0.0024(8) 0.0013(9)
C15 0.0269(10) 0.0194(9) 0.0256(9) -0.0004(8) -0.0029(9) 0.0012(8)
C16 0.0323(11) 0.0227(10) 0.0298(10) -0.0037(8) -0.0018(9) 0.0028(9)
C17 0.0253(10) 0.0297(11) 0.0258(10) -0.0020(8) -0.0002(8) 0.0077(9)
C18 0.0465(13) 0.0331(12) 0.0279(11) -0.0068(9) 0.0023(10) 0.0083(10)
C19 0.0323(11) 0.0203(9) 0.0319(11) -0.0011(8) 0.0003(9) -0.0058(8)
C20 0.0263(10) 0.0221(10) 0.0249(10) 0.0039(8) -0.0008(8) -0.0058(8)
C21 0.0313(11) 0.0304(11) 0.0258(10) -0.0061(8) -0.0022(9) 0.0067(9)
C22 0.0410(12) 0.0293(11) 0.0280(10) -0.0015(9) -0.0106(10) 0.0119(10)

loop_
_atom_type_symbol
_atom_type_description
_atom_type_scat_dispersion_real
_atom_type_scat_dispersion_imag
_atom_type_scat_source
C C 0.0181 0.0091 'International Tables Vol C Tables 4.2.6.8 and 6.1.1.4'
H H 0.0000 0.0000 'International Tables Vol C Tables 4.2.6.8 and 6.1.1.4'
N N 0.0311 0.0180 'International Tables Vol C Tables 4.2.6.8 and 6.1.1.4'
O O 0.0492 0.0322 'International Tables Vol C Tables 4.2.6.8 and 6.1.1.4'

loop_
_geom_angle_atom_site_label_1
_geom_angle_atom_site_label_2
_geom_angle_atom_site_label_3
_geom_angle
C5 N1 C15 113.98(15)
C6 N1 C5 120.62(15)
C6 N1 C15 123.23(15)
C7 N2 H2 117.0(16)
C20 N2 H2 114.4(16)
C20 N2 C7 124.44(17)
C2 C1 H1 120.4
C2 C1 C13 119.1(2)
C13 C1 H1 120.4
C1 C2 H2A 119.4
C1 C2 C3 121.2(2)
C3 C2 H2A 119.4
C2 C3 H3 119.8
C4 C3 C2 120.3(2)
C4 C3 H3 119.8
C3 C4 C5 122.26(17)
C3 C4 C14 118.36(18)
C14 C4 C5 119.35(18)
N1 C5 C4 113.14(15)
N1 C5 H5 109.1
N1 C5 C17 101.69(15)
C4 C5 H5 109.1
C4 C5 C17 114.41(15)
C17 C5 H5 109.1
O1 C6 N1 122.38(17)
O1 C6 C7 123.34(16)
N1 C6 C7 114.20(15)
N2 C7 C6 107.27(15)
N2 C7 H7 108.6
N2 C7 C8 111.54(15)
C6 C7 H7 108.6
C6 C7 C8 112.18(15)
C8 C7 H7 108.6
C7 C8 H8A 109.3
C7 C8 H8B 109.3
H8A C8 H8B 107.9
C9 C8 C7 111.68(15)
C9 C8 H8A 109.3
C9 C8 H8B 109.3
C10 C9 C8 121.27(17)
C21 C9 C8 120.28(18)
C21 C9 C10 118.44(17)
C9 C10 H10 119.8
C11 C10 C9 120.46(19)
C11 C10 H10 119.8
C10 C11 H11 119.8
C12 C11 C10 120.3(2)
C12 C11 H11 119.8
C11 C12 H12 120.2
C22 C12 C11 119.52(18)
C22 C12 H12 120.2
C1 C13 H13 120.0
C1 C13 C14 120.1(2)
C14 C13 H13 120.0
C4 C14 H14 119.5
C13 C14 C4 121.0(2)
C13 C14 H14 119.5
N1 C15 H15 109.1
N1 C15 C16 102.17(14)
N1 C15 C19 114.08(16)
C16 C15 H15 109.1
C16 C15 C19 112.96(17)
C19 C15 H15 109.1
C15 C16 H16A 110.7
C15 C16 H16B 110.7
H16A C16 H16B 108.8
C17 C16 C15 104.99(16)
C17 C16 H16A 110.7
C17 C16 H16B 110.7
C5 C17 H17 108.4
C16 C17 C5 102.97(15)
C16 C17 H17 108.4
C16 C17 C18 112.76(18)
C18 C17 C5 115.66(17)
C18 C17 H17 108.4
C17 C18 H18A 109.5
C17 C18 H18B 109.5
C17 C18 H18C 109.5
H18A C18 H18B 109.5
H18A C18 H18C 109.5
H18B C18 H18C 109.5
C15 C19 H19A 107.2
C15 C19 H19B 107.2
H19A C19 H19B 106.8
C20 C19 C15 120.56(16)
C20 C19 H19A 107.2
C20 C19 H19B 107.2
O2 C20 N2 121.3(2)
O2 C20 C19 119.57(18)
N2 C20 C19 119.09(17)
C9 C21 H21 119.6
C22 C21 C9 120.9(2)
C22 C21 H21 119.6
C12 C22 C21 120.4(2)
C12 C22 H22 119.8
C21 C22 H22 119.8

loop_
_geom_bond_atom_site_label_1
_geom_bond_atom_site_label_2
_geom_bond_distance
O1 C6 1.231(2)
O2 C20 1.227(3)
N1 C5 1.470(2)
N1 C6 1.348(2)
N1 C15 1.478(2)
N2 H2 0.85(2)
N2 C7 1.467(2)
N2 C20 1.352(3)
C1 H1 0.9500
C1 C2 1.378(3)
C1 C13 1.382(3)
C2 H2A 0.9500
C2 C3 1.386(3)
C3 H3 0.9500
C3 C4 1.384(3)
C4 C5 1.512(3)
C4 C14 1.397(3)
C5 H5 1.0000
C5 C17 1.557(3)
C6 C7 1.526(3)
C7 H7 1.0000
C7 C8 1.530(3)
C8 H8A 0.9900
C8 H8B 0.9900
C8 C9 1.512(3)
C9 C10 1.397(3)
C9 C21 1.390(3)
C10 H10 0.9500
C10 C11 1.393(3)
C11 H11 0.9500
C11 C12 1.384(3)
C12 H12 0.9500
C12 C22 1.381(3)
C13 H13 0.9500
C13 C14 1.387(3)
C14 H14 0.9500
C15 H15 1.0000
C15 C16 1.527(3)
C15 C19 1.551(3)
C16 H16A 0.9900
C16 H16B 0.9900
C16 C17 1.524(3)
C17 H17 1.0000
C17 C18 1.530(3)
C18 H18A 0.9800
C18 H18B 0.9800
C18 H18C 0.9800
C19 H19A 0.9900
C19 H19B 0.9900
C19 C20 1.521(3)
C21 H21 0.9500
C21 C22 1.388(3)
C22 H22 0.9500

loop_
_publcif_info_datablock.id
_publcif_info_datablock.publ_exptl
_publcif_info_datablock.publ_geom
_publcif_info_datablock.structure
{d61cf108-1210-4be2-9910-c8874c726c18} y y y
